data_2203242
loop_
_publ_author_name
'Kovalenko, Sergiy M.'
'Baumer, Vyacheslav N.'
'Zhuravel, Iryna V.'
'Chernykh, Valentyn P.'

_publ_section_title
;{3-[(4-Chloroanilino)carbonyl]-2-[(3,4-dichlorophenyl)imino]-8-methyl-2<i>H</i>-pyrano[2,3-<i>c</i>]pyridin-5-yl}methyl
 acetate
;
_journal_issue 2
_journal_name_full 'Acta Crystallographica Section E'
_journal_page_first o187
_journal_page_last o189
_journal_paper_doi 10.1107/S1600536804000078
_journal_volume 60
_journal_year 2004
_chemical_formula_iupac 'C25 H18 Cl3 N3 O4'
_chemical_formula_moiety 'C25 H18 Cl3 N3 O4'
_chemical_formula_sum 'C25 H18 Cl3 N3 O4'
_chemical_formula_weight 530.77
_space_group_IT_number 2
_symmetry_cell_setting triclinic
_symmetry_space_group_name_Hall '-P 1'
_symmetry_space_group_name_H-M 'P -1'
_audit_creation_method 'WinGX routine CIF_UPDATE'
_cell_angle_alpha 73.95(2)
_cell_angle_beta 86.18(2)
_cell_angle_gamma 67.49(2)
_cell_formula_units_Z 2
_cell_length_a 9.020(2)
_cell_length_b 11.390(3)
_cell_length_c 12.890(3)
_cell_measurement_reflns_used 24
_cell_measurement_temperature 293(2)
_cell_measurement_theta_max 22
_cell_measurement_theta_min 20
_cell_volume 1174.6(5)
_computing_cell_refinement P3
_computing_data_collection 'P3 (Siemens, 1989)'
_computing_data_reduction 'XDISK, XPREP (Siemens, 1991)'
_computing_molecular_graphics 'XP (Siemens, 1991)'
_computing_publication_material 'WinGX (Farrugia, 1999)'
_computing_structure_refinement 'SHELXL97 (Sheldrick, 1997)'
_computing_structure_solution 'SIR97 (Altomare et al., 1999)'
_diffrn_measured_fraction_theta_full 0.99
_diffrn_measured_fraction_theta_max 0.99
_diffrn_measurement_device_type 'Siemens P3/PC'
_diffrn_measurement_method '2\q/\w scans'
_diffrn_radiation_type MoK\a
_diffrn_radiation_wavelength 0.71073
_diffrn_reflns_av_R_equivalents 0.077
_diffrn_reflns_limit_h_max 10
_diffrn_reflns_limit_h_min -9
_diffrn_reflns_limit_k_max 13
_diffrn_reflns_limit_k_min 0
_diffrn_reflns_limit_l_max 15
_diffrn_reflns_limit_l_min -14
_diffrn_reflns_number 4323
_diffrn_reflns_theta_full 25.0
_diffrn_reflns_theta_max 25.0
_diffrn_reflns_theta_min 2.51
_diffrn_standards_decay_% 1
_diffrn_standards_interval_count 98
_diffrn_standards_number 2
_exptl_absorpt_coefficient_mu 0.43
_exptl_absorpt_correction_type none
_exptl_crystal_colour yellow
_exptl_crystal_density_diffrn 1.501
_exptl_crystal_density_method 'not measured'
_exptl_crystal_description polyhedron
_exptl_crystal_F_000 544
_exptl_crystal_size_max 0.25
_exptl_crystal_size_mid 0.2
_exptl_crystal_size_min 0.2
_refine_diff_density_max 0.19
_refine_diff_density_min -0.15
_refine_ls_extinction_coef 0.0060(5)
_refine_ls_extinction_expression Fc^*^=kFc[1+0.001xFc^2^\l^3^/sin(2\q)]^-1/4^
_refine_ls_extinction_method SHELXL97
_refine_ls_goodness_of_fit_ref 0.92
_refine_ls_hydrogen_treatment constr
_refine_ls_matrix_type full
_refine_ls_number_parameters 317
_refine_ls_number_reflns 4106
_refine_ls_number_restraints 0
_refine_ls_restrained_S_all 0.92
_refine_ls_R_factor_gt 0.043
_refine_ls_shift/su_max 0.01
_refine_ls_structure_factor_coef Fsqd
_refine_ls_weighting_details
;
w=exp(2.00(sin\q/\l)^2^)/\s^2^(Fo^2^)
;
_refine_ls_weighting_scheme calc
_refine_ls_wR_factor_ref 0.071
_reflns_number_gt 1737
_reflns_number_total 4106
_reflns_threshold_expression I>2\s(I)
_cod_data_source_file wn6206.cif
_cod_data_source_block I
_cod_depositor_comments
;
The following automatic conversions were performed:
'_symmetry_cell_setting' value 'Triclinic' changed to 'triclinic'
according to '/home/saulius/struct/CIF-dictionaries/cif_core.dic'
dictionary named 'cif_core.dic' version 2.4.1 from 2010-06-29.

Automatic conversion script
Id: cif_fix_enum 1527 2010-12-29 10:47:43Z saulius 

The following automatic conversions were performed:

'_symmetry_cell_setting' value 'Triclinic' changed to 'triclinic'
according to /home/saulius/struct/CIF-dictionaries/cif_core.dic
dictionary named 'cif_core.dic' version 2.4.1 from 2010-06-29.

Automatic conversion script
Id: cif_fix_values 1715 2011-07-08 13:25:40Z adriana 
;
_cod_original_cell_volume 1174.5(5)
_cod_database_code 2203242
_cod_database_fobs_code 2203242

loop_
_symmetry_equiv_pos_as_xyz
'x, y, z'
'-x, -y, -z'

loop_
_atom_site_label
_atom_site_fract_x
_atom_site_fract_y
_atom_site_fract_z
_atom_site_U_iso_or_equiv
_atom_site_adp_type
_atom_site_calc_flag
_atom_site_refinement_flags
_atom_site_occupancy
_atom_site_type_symbol
Cl1 0.11722(7) 0.51062(7) 0.39792(5) 0.0935(2) Uani d . 1 Cl
Cl2 0.25202(7) 0.50208(6) 0.16860(5) 0.07838(18) Uani d . 1 Cl
Cl3 1.18957(7) 0.98670(7) 0.12625(5) 0.0818(2) Uani d . 1 Cl
O1 0.35305(13) 0.72038(12) 0.58927(9) 0.0510(4) Uani d . 1 O
C2 0.4710(2) 0.75370(18) 0.53230(15) 0.0427(5) Uani d . 1 C
C3 0.5543(2) 0.81505(19) 0.58056(15) 0.0475(6) Uani d . 1 C
C4 0.52092(19) 0.82912(19) 0.68041(14) 0.0453(5) Uani d . 1 C
H4 0.5769 0.8657 0.7112 0.054 Uiso d R 1 H
C4A 0.4016(2) 0.78914(19) 0.74052(14) 0.0444(6) Uani d . 1 C
C5 0.3622(2) 0.7954(2) 0.84744(15) 0.0530(6) Uani d . 1 C
C6 0.2424(2) 0.7503(2) 0.89325(16) 0.0646(6) Uani d . 1 C
H6 0.2133 0.7565 0.9627 0.078 Uiso d R 1 H
N7 0.16775(18) 0.69951(18) 0.84422(14) 0.0658(6) Uani d . 1 N
C8 0.1994(2) 0.6940(2) 0.74420(16) 0.0557(6) Uani d . 1 C
C8A 0.3207(2) 0.73430(19) 0.69206(15) 0.0441(6) Uani d . 1 C
N1 0.50580(16) 0.73224(15) 0.43971(12) 0.0507(5) Uani d . 1 N
C10 0.4365(2) 0.67431(19) 0.38233(15) 0.0495(6) Uani d . 1 C
C11 0.3193(2) 0.62361(19) 0.41863(16) 0.0511(6) Uani d . 1 C
H11 0.2793 0.6253 0.4868 0.061 Uiso d R 1 H
C12 0.2611(2) 0.5702(2) 0.35315(16) 0.0542(6) Uani d . 1 C
C13 0.3219(2) 0.5657(2) 0.25138(16) 0.0577(6) Uani d . 1 C
C14 0.4424(2) 0.6138(2) 0.21785(16) 0.0641(6) Uani d . 1 C
H14 0.4855 0.6103 0.1507 0.077 Uiso d R 1 H
C15 0.4989(2) 0.6666(2) 0.28337(15) 0.0559(6) Uani d . 1 C
H15 0.5805 0.6974 0.2601 0.067 Uiso d R 1 H
C16 0.6852(2) 0.86291(19) 0.52368(14) 0.0480(5) Uani d . 1 C
O2 0.73725(15) 0.92131(14) 0.56770(11) 0.0719(4) Uani d . 1 O
N2 0.72985(17) 0.83695(16) 0.43170(12) 0.0542(5) Uani d . 1 N
H2 0.6864 0.7937 0.4105 0.065 Uiso d R 1 H
C17 0.8441(2) 0.87390(19) 0.36290(14) 0.0517(6) Uani d . 1 C
C18 0.9441(2) 0.9266(2) 0.39163(16) 0.0534(6) Uani d . 1 C
H18 0.94 0.9396 0.46 0.064 Uiso d R 1 H
C19 1.0510(2) 0.9603(2) 0.31876(16) 0.0632(7) Uani d . 1 C
H19 1.118 0.9964 0.3381 0.076 Uiso d R 1 H
C20 1.0577(2) 0.9406(2) 0.21916(17) 0.0640(7) Uani d . 1 C
C21 0.9621(2) 0.8859(2) 0.19042(16) 0.0630(7) Uani d . 1 C
H21 0.9684 0.8724 0.122 0.076 Uiso d R 1 H
C22 0.8584(2) 0.8508(2) 0.26031(16) 0.0515(6) Uani d . 1 C
H22 0.7959 0.8113 0.2404 0.062 Uiso d R 1 H
C23 0.4480(2) 0.8470(2) 0.91081(16) 0.0615(6) Uani d . 1 C
H23A 0.4447 0.9332 0.8695 0.074 Uiso d R 1 H
H23B 0.396 0.8551 0.9783 0.074 Uiso d R 1 H
O3 0.60924(14) 0.75544(13) 0.93177(11) 0.0599(4) Uani d . 1 O
C24 0.6894(2) 0.7581(2) 1.01209(15) 0.0487(6) Uani d . 1 C
O4 0.63530(16) 0.83786(15) 1.06191(11) 0.0751(5) Uani d . 1 O
C25 0.8529(2) 0.6556(2) 1.0276(2) 0.0794(8) Uani d . 1 C
H25A 0.9054 0.6563 1.0897 0.095 Uiso d R 1 H
H25B 0.9124 0.6735 0.9647 0.095 Uiso d R 1 H
H25C 0.8477 0.5704 1.0384 0.095 Uiso d R 1 H
C26 0.1048(2) 0.6442(2) 0.68991(18) 0.0750(7) Uani d . 1 C
H26A 0.1766 0.5709 0.6652 0.09 Uiso d R 1 H
H26B 0.0431 0.7133 0.6293 0.09 Uiso d R 1 H
H26C 0.0337 0.6159 0.7402 0.09 Uiso d R 1 H

loop_
_atom_site_aniso_label
_atom_site_aniso_U_11
_atom_site_aniso_U_22
_atom_site_aniso_U_33
_atom_site_aniso_U_12
_atom_site_aniso_U_13
_atom_site_aniso_U_23
Cl1 0.0945(3) 0.1211(4) 0.1039(5) -0.0728(3) 0.0094(3) -0.0459(4)
Cl2 0.0937(3) 0.0921(3) 0.0705(3) -0.0421(3) -0.0229(3) -0.0388(3)
Cl3 0.0922(4) 0.1021(4) 0.0694(4) -0.0580(3) 0.0342(3) -0.0284(3)
O1 0.0576(6) 0.0796(8) 0.0392(7) -0.0471(6) 0.0060(6) -0.0228(6)
C2 0.0429(9) 0.0495(11) 0.0430(10) -0.0179(9) -0.0024(9) -0.0226(9)
C3 0.0561(11) 0.0442(11) 0.0437(11) -0.0198(9) -0.0171(9) -0.0086(9)
C4 0.0369(9) 0.0660(11) 0.0467(11) -0.0256(9) -0.0027(8) -0.0265(9)
C4A 0.0408(10) 0.0539(11) 0.0436(11) -0.0149(9) 0.0017(9) -0.0257(9)
C5 0.0469(11) 0.0686(13) 0.0441(11) -0.0143(10) -0.0072(9) -0.0253(10)
C6 0.0725(12) 0.1051(14) 0.0424(11) -0.0538(11) 0.0180(10) -0.0350(10)
N7 0.0617(10) 0.0930(13) 0.0574(11) -0.0435(9) 0.0162(9) -0.0260(10)
C8 0.0543(11) 0.0676(14) 0.0505(12) -0.0299(10) -0.0003(10) -0.0142(11)
C8A 0.0417(10) 0.0560(12) 0.0372(10) -0.0204(9) -0.0022(9) -0.0129(9)
N1 0.0641(8) 0.0690(9) 0.0436(9) -0.0445(8) -0.0005(7) -0.0249(8)
C10 0.0505(10) 0.0678(12) 0.0469(11) -0.0312(9) -0.0022(9) -0.0276(9)
C11 0.0550(10) 0.0658(12) 0.0487(11) -0.0369(9) -0.0031(9) -0.0194(9)
C12 0.0520(10) 0.0653(12) 0.0574(13) -0.0329(10) -0.0064(10) -0.0182(10)
C13 0.0722(12) 0.0545(12) 0.0532(12) -0.0247(10) -0.0192(10) -0.0192(10)
C14 0.0809(12) 0.0899(14) 0.0425(11) -0.0525(11) -0.0010(10) -0.0209(10)
C15 0.0561(10) 0.0857(13) 0.0515(12) -0.0450(10) 0.0080(10) -0.0335(10)
C16 0.0635(10) 0.0700(11) 0.0352(10) -0.0495(9) -0.0021(9) -0.0166(9)
O2 0.0818(7) 0.1204(9) 0.0585(8) -0.0713(7) 0.0108(7) -0.0485(7)
N2 0.0739(9) 0.0764(10) 0.0357(9) -0.0501(8) 0.0061(8) -0.0214(8)
C17 0.0726(11) 0.0745(12) 0.0299(10) -0.0485(10) -0.0038(9) -0.0168(9)
C18 0.0535(10) 0.0767(13) 0.0411(11) -0.0339(10) 0.0032(9) -0.0203(10)
C19 0.0681(12) 0.0864(14) 0.0543(13) -0.0443(11) -0.0033(11) -0.0256(11)
C20 0.0616(10) 0.0868(14) 0.0615(14) -0.0534(10) -0.0001(10) -0.0110(11)
C21 0.0831(13) 0.0941(14) 0.0329(11) -0.0525(12) 0.0130(10) -0.0251(10)
C22 0.0519(10) 0.0655(12) 0.0534(12) -0.0346(9) 0.0049(10) -0.0243(10)
C23 0.0578(12) 0.0850(14) 0.0531(11) -0.0201(11) -0.0048(10) -0.0451(10)
O3 0.0433(7) 0.0804(9) 0.0652(8) -0.0133(7) -0.0033(6) -0.0471(7)
C24 0.0424(10) 0.0750(13) 0.0399(10) -0.0275(10) 0.0020(9) -0.0257(10)
O4 0.0856(9) 0.1098(10) 0.0544(8) -0.0469(8) 0.0014(7) -0.0458(7)
C25 0.0538(13) 0.1005(17) 0.0910(17) -0.0300(13) -0.0003(12) -0.0356(14)
C26 0.0711(11) 0.1157(15) 0.0732(15) -0.0689(11) 0.0103(11) -0.0331(12)

loop_
_atom_type_symbol
_atom_type_description
_atom_type_scat_dispersion_real
_atom_type_scat_dispersion_imag
_atom_type_scat_source
C C 0.0033 0.0016 'International Tables Vol C Tables 4.2.6.8 and 6.1.1.4'
H H 0 0 'International Tables Vol C Tables 4.2.6.8 and 6.1.1.4'
N N 0.0061 0.0033 'International Tables Vol C Tables 4.2.6.8 and 6.1.1.4'
O O 0.0106 0.006 'International Tables Vol C Tables 4.2.6.8 and 6.1.1.4'
Cl Cl 0.1484 0.1585 'International Tables Vol C Tables 4.2.6.8 and 6.1.1.4'

loop_
_geom_angle_atom_site_label_1
_geom_angle_atom_site_label_2
_geom_angle_atom_site_label_3
_geom_angle
_geom_angle_publ_flag
C2 O1 C8A 121.61(15) yes
N1 C2 O1 120.56(17) yes
N1 C2 C3 121.67(18) yes
O1 C2 C3 117.78(16) yes
C4 C3 C2 119.94(18) yes
C4 C3 C16 116.52(18) yes
C2 C3 C16 123.52(17) yes
C3 C4 C4A 121.48(19) yes
C3 C4 H4 119.2 no
C4A C4 H4 119.3 no
C8A C4A C5 116.69(18) yes
C8A C4A C4 117.66(17) yes
C5 C4A C4 125.60(19) yes
C6 C5 C4A 117.2(2) yes
C6 C5 C23 121.17(18) yes
C4A C5 C23 121.60(19) yes
N7 C6 C5 124.2(2) yes
N7 C6 H6 117.9 no
C5 C6 H6 117.9 no
C8 N7 C6 120.23(19) yes
N7 C8 C8A 119.7(2) yes
N7 C8 C26 118.31(19) yes
C8A C8 C26 122.01(19) yes
O1 C8A C4A 121.37(17) yes
O1 C8A C8 116.83(18) yes
C4A C8A C8 121.78(19) yes
C2 N1 C10 128.40(17) yes
C15 C10 C11 119.32(19) yes
C15 C10 N1 114.36(18) yes
C11 C10 N1 126.29(18) yes
C10 C11 C12 120.21(19) yes
C10 C11 H11 119.9 no
C12 C11 H11 119.9 no
C11 C12 C13 120.26(19) yes
C11 C12 Cl1 119.59(16) yes
C13 C12 Cl1 120.15(17) yes
C14 C13 C12 118.55(19) yes
C14 C13 Cl2 120.00(17) yes
C12 C13 Cl2 121.45(17) yes
C15 C14 C13 120.6(2) yes
C15 C14 H14 119.7 no
C13 C14 H14 119.7 no
C10 C15 C14 121.0(2) yes
C10 C15 H15 119.5 no
C14 C15 H15 119.5 no
O2 C16 N2 125.55(19) yes
O2 C16 C3 117.77(17) yes
N2 C16 C3 116.67(17) yes
C16 N2 C17 127.15(18) yes
C16 N2 H2 116.4 no
C17 N2 H2 116.4 no
C18 C17 C22 118.21(18) yes
C18 C17 N2 124.27(17) yes
C22 C17 N2 117.49(17) yes
C17 C18 C19 120.13(19) yes
C17 C18 H18 120 no
C19 C18 H18 119.9 no
C20 C19 C18 120.0(2) yes
C20 C19 H19 120 no
C18 C19 H19 120 no
C19 C20 C21 120.6(2) yes
C19 C20 Cl3 119.91(17) yes
C21 C20 Cl3 119.52(17) yes
C22 C21 C20 120.6(2) yes
C22 C21 H21 119.7 no
C20 C21 H21 119.7 no
C21 C22 C17 120.5(2) yes
C21 C22 H22 119.7 no
C17 C22 H22 119.8 no
O3 C23 C5 107.66(16) yes
O3 C23 H23A 110.3 no
C5 C23 H23A 110.3 no
O3 C23 H23B 110.1 no
C5 C23 H23B 110.1 no
H23A C23 H23B 108.5 no
C24 O3 C23 116.97(15) yes
O4 C24 O3 122.77(16) yes
O4 C24 C25 125.64(19) yes
O3 C24 C25 111.54(18) yes
C24 C25 H25A 109.4 no
C24 C25 H25B 109.3 no
H25A C25 H25B 109.5 no
C24 C25 H25C 109.8 no
H25A C25 H25C 109.5 no
H25B C25 H25C 109.5 no
C8 C26 H26A 109.4 no
C8 C26 H26B 109.6 no
H26A C26 H26B 109.5 no
C8 C26 H26C 109.4 no
H26A C26 H26C 109.5 no
H26B C26 H26C 109.5 no

loop_
_geom_bond_atom_site_label_1
_geom_bond_atom_site_label_2
_geom_bond_distance
_geom_bond_publ_flag
Cl1 C12 1.684(2) yes
Cl2 C13 1.711(2) yes
Cl3 C20 1.751(2) yes
O1 C2 1.366(2) yes
O1 C8A 1.376(2) yes
C2 N1 1.279(2) yes
C2 C3 1.464(3) yes
C3 C4 1.341(3) yes
C3 C16 1.545(3) yes
C4 C4A 1.427(3) yes
C4 H4 0.93 no
C4A C8A 1.392(3) yes
C4A C5 1.414(3) yes
C5 C6 1.397(3) yes
C5 C23 1.519(3) yes
C6 N7 1.321(3) yes
C6 H6 0.93 no
N7 C8 1.315(3) yes
C8 C8A 1.406(3) yes
C8 C26 1.487(3) yes
N1 C10 1.421(2) yes
C10 C15 1.371(3) yes
C10 C11 1.386(3) yes
C11 C12 1.395(3) yes
C11 H11 0.9301 no
C12 C13 1.394(3) yes
C13 C14 1.390(3) yes
C14 C15 1.381(3) yes
C14 H14 0.9299 no
C15 H15 0.93 no
C16 O2 1.212(2) yes
C16 N2 1.302(2) yes
N2 C17 1.425(2) yes
N2 H2 0.8412 no
C17 C18 1.375(3) yes
C17 C22 1.406(3) yes
C18 C19 1.387(3) yes
C18 H18 0.93 no
C19 C20 1.356(3) yes
C19 H19 0.93 no
C20 C21 1.361(3) yes
C21 C22 1.350(3) yes
C21 H21 0.9299 no
C22 H22 0.9301 no
C23 O3 1.418(2) yes
C23 H23A 0.97 no
C23 H23B 0.97 no
O3 C24 1.315(2) yes
C24 O4 1.191(2) yes
C24 C25 1.473(3) yes
C25 H25A 0.9599 no
C25 H25B 0.96 no
C25 H25C 0.96 no
C26 H26A 0.9599 no
C26 H26B 0.96 no
C26 H26C 0.9599 no

loop_
_geom_torsion_atom_site_label_1
_geom_torsion_atom_site_label_2
_geom_torsion_atom_site_label_3
_geom_torsion_atom_site_label_4
_geom_torsion
_geom_torsion_publ_flag
C8A O1 C2 N1 175.58(15) yes
C8A O1 C2 C3 -4.8(2) no
N1 C2 C3 C4 -176.20(17) no
O1 C2 C3 C4 4.2(2) no
N1 C2 C3 C16 2.1(3) no
O1 C2 C3 C16 -177.48(15) yes
C2 C3 C4 C4A -1.9(3) no
C16 C3 C4 C4A 179.63(15) no
C3 C4 C4A C8A 0.2(3) no
C3 C4 C4A C5 177.49(18) no
C8A C4A C5 C6 -2.1(3) no
C4 C4A C5 C6 -179.42(17) no
C8A C4A C5 C23 177.00(17) no
C4 C4A C5 C23 -0.3(3) no
C4A C5 C6 N7 1.9(3) no
C23 C5 C6 N7 -177.21(18) yes
C5 C6 N7 C8 -3.0(3) no
C6 N7 C8 C8A 4.3(3) no
C6 N7 C8 C26 -176.06(18) no
C2 O1 C8A C4A 3.2(2) no
C2 O1 C8A C8 -178.53(16) no
C5 C4A C8A O1 -178.29(16) no
C4 C4A C8A O1 -0.8(2) no
C5 C4A C8A C8 3.6(3) no
C4 C4A C8A C8 -178.91(17) no
N7 C8 C8A O1 177.06(16) no
C26 C8 C8A O1 -2.6(3) no
N7 C8 C8A C4A -4.7(3) no
C26 C8 C8A C4A 175.63(17) no
O1 C2 N1 C10 -0.3(3) yes
C3 C2 N1 C10 -179.89(16) no
C2 N1 C10 C15 179.09(17) no
C2 N1 C10 C11 -2.9(3) no
C15 C10 C11 C12 -2.5(3) no
N1 C10 C11 C12 179.57(17) no
C10 C11 C12 C13 0.9(3) no
C10 C11 C12 Cl1 -179.29(14) no
C11 C12 C13 C14 0.9(3) no
Cl1 C12 C13 C14 -178.97(15) no
C11 C12 C13 Cl2 -179.44(14) no
Cl1 C12 C13 Cl2 0.7(2) no
C12 C13 C14 C15 -0.9(3) no
Cl2 C13 C14 C15 179.34(15) no
C11 C10 C15 C14 2.5(3) no
N1 C10 C15 C14 -179.39(17) no
C13 C14 C15 C10 -0.7(3) no
C4 C3 C16 O2 -7.2(2) yes
C2 C3 C16 O2 174.48(16) yes
C4 C3 C16 N2 173.03(16) yes
C2 C3 C16 N2 -5.3(2) yes
O2 C16 N2 C17 -1.8(3) yes
C3 C16 N2 C17 178.01(15) yes
C16 N2 C17 C18 10.5(3) yes
C16 N2 C17 C22 -171.66(17) yes
C22 C17 C18 C19 2.5(3) no
N2 C17 C18 C19 -179.62(18) no
C17 C18 C19 C20 -0.4(3) no
C18 C19 C20 C21 -1.1(3) no
C18 C19 C20 Cl3 178.58(15) no
C19 C20 C21 C22 0.4(3) no
Cl3 C20 C21 C22 -179.32(16) no
C20 C21 C22 C17 1.9(3) no
C18 C17 C22 C21 -3.3(3) no
N2 C17 C22 C21 178.72(17) no
C6 C5 C23 O3 111.5(2) no
C4A C5 C23 O3 -67.6(2) yes
C5 C23 O3 C24 -159.29(17) yes
C23 O3 C24 O4 -4.5(3) yes
C23 O3 C24 C25 178.07(18) yes

loop_
_cod_related_entry_id
_cod_related_entry_database
_cod_related_entry_code
1 ChemSpider 21174469
